data_7205910
loop_
_publ_author_name
'Oelkers, Benjamin'
'Sundermeyer, J\"org'

_publ_section_title
;
 Pentaalkylmethylguanidinium methylcarbonates -- versatile precursors
 for the preparation of halide-free and metal-free guanidinium-based
 ILs
;
_journal_issue 3
_journal_name_full 'Green Chemistry'
_journal_page_first 608
_journal_paper_doi 10.1039/c0gc00698j
_journal_volume 13
_journal_year 2011
_chemical_formula_moiety 'C7 H18 N3, Cl'
_chemical_formula_sum 'C7 H18 Cl N3'
_chemical_formula_weight 179.69
_chemical_name_systematic
;
?
;
_space_group_IT_number 12
_symmetry_cell_setting monoclinic
_symmetry_space_group_name_Hall '-C 2y'
_symmetry_space_group_name_H-M 'C 1 2/m 1'
_atom_sites_solution_hydrogens geom
_atom_sites_solution_primary direct
_atom_sites_solution_secondary difmap
_audit_creation_method SHELXL-97
_cell_angle_alpha 90.00
_cell_angle_beta 104.10(2)
_cell_angle_gamma 90.00
_cell_formula_units_Z 4
_cell_length_a 13.622(3)
_cell_length_b 7.8211(11)
_cell_length_c 9.8987(17)
_cell_measurement_reflns_used 2571
_cell_measurement_temperature 193(2)
_cell_measurement_theta_max 25.8
_cell_measurement_theta_min 3.0
_cell_volume 1022.8(3)
_computing_cell_refinement 'STOE Cell'
_computing_data_collection 'STOE Expose'
_computing_data_reduction 'STOE Integrate'
_computing_molecular_graphics 'Ortep-3 for Windows (Farrugia, 1997)'
_computing_publication_material 'WinGX publication routines (Farrugia, 1999)'
_computing_structure_refinement 'SHELXL-97 (Sheldrick, 1997)'
_computing_structure_solution 'SIR92 (Giacovazzo et al, 1993)'
_diffrn_ambient_temperature 193(2)
_diffrn_measured_fraction_theta_full 0.999
_diffrn_measured_fraction_theta_max 0.997
_diffrn_measurement_device_type 'STOE IPDS 1'
_diffrn_measurement_method 'rotation method'
_diffrn_radiation_monochromator graphite
_diffrn_radiation_source 'fine-focus sealed tube'
_diffrn_radiation_type MoK\a
_diffrn_radiation_wavelength 0.71073
_diffrn_reflns_av_R_equivalents 0.0638
_diffrn_reflns_av_sigmaI/netI 0.0552
_diffrn_reflns_limit_h_max 16
_diffrn_reflns_limit_h_min -16
_diffrn_reflns_limit_k_max 9
_diffrn_reflns_limit_k_min -9
_diffrn_reflns_limit_l_max 12
_diffrn_reflns_limit_l_min -12
_diffrn_reflns_number 4051
_diffrn_reflns_theta_full 25.00
_diffrn_reflns_theta_max 25.96
_diffrn_reflns_theta_min 2.12
_exptl_absorpt_coefficient_mu 0.324
_exptl_absorpt_correction_type none
_exptl_crystal_colour colourless
_exptl_crystal_density_diffrn 1.167
_exptl_crystal_density_method 'not measured'
_exptl_crystal_description plate
_exptl_crystal_F_000 392
_exptl_crystal_size_max 0.36
_exptl_crystal_size_mid 0.27
_exptl_crystal_size_min 0.09
_refine_diff_density_max 0.466
_refine_diff_density_min -0.280
_refine_diff_density_rms 0.065
_refine_ls_extinction_method none
_refine_ls_goodness_of_fit_ref 1.257
_refine_ls_hydrogen_treatment constr
_refine_ls_matrix_type full
_refine_ls_number_parameters 77
_refine_ls_number_reflns 1080
_refine_ls_number_restraints 0
_refine_ls_restrained_S_all 1.257
_refine_ls_R_factor_all 0.0933
_refine_ls_R_factor_gt 0.0701
_refine_ls_shift/su_max 0.000
_refine_ls_shift/su_mean 0.000
_refine_ls_structure_factor_coef Fsqd
_refine_ls_weighting_details 'calc w=1/[\s^2^(Fo^2^)+(0.1015P)^2^+1.6196P] where P=(Fo^2^+2Fc^2^)/3'
_refine_ls_weighting_scheme calc
_refine_ls_wR_factor_gt 0.2253
_refine_ls_wR_factor_ref 0.2320
_reflns_number_gt 745
_reflns_number_total 1080
_reflns_threshold_expression >2sigma(I)
_cod_data_source_file c0gc00698j.txt
_cod_data_source_block Me6GuaCl
_cod_original_cell_volume 1022.9(3)
_cod_original_sg_symbol_H-M 'C 2/m'
_cod_database_code 7205910

loop_
_symmetry_equiv_pos_as_xyz
'x, y, z'
'-x, y, -z'
'x+1/2, y+1/2, z'
'-x+1/2, y+1/2, -z'
'-x, -y, -z'
'x, -y, z'
'-x+1/2, -y+1/2, -z'
'x+1/2, -y+1/2, z'

loop_
_atom_site_label
_atom_site_type_symbol
_atom_site_fract_x
_atom_site_fract_y
_atom_site_fract_z
_atom_site_U_iso_or_equiv
_atom_site_adp_type
_atom_site_occupancy
_atom_site_symmetry_multiplicity
_atom_site_calc_flag
_atom_site_refinement_flags
_atom_site_disorder_assembly
_atom_site_disorder_group
C1 C 0.5000 0.0000 0.0000 0.0368(18) Uani 1 4 d S . .
C2 C 0.3969(4) -0.2607(6) -0.0474(5) 0.0556(12) Uani 1 1 d . . .
H2A H 0.3828 -0.3209 0.0327 0.083 Uiso 1 1 calc R . .
H2B H 0.4017 -0.3437 -0.1196 0.083 Uiso 1 1 calc R . .
H2C H 0.3420 -0.1799 -0.0847 0.083 Uiso 1 1 calc R . .
C3 C 0.3596(5) 0.0000 0.1137(6) 0.069(2) Uani 1 2 d S . .
H3A H 0.3534 -0.0718 0.1923 0.103 Uiso 0.50 1 calc PR . .
H3B H 0.2920 0.0268 0.0562 0.103 Uiso 0.50 1 calc PR . .
H3C H 0.3947 0.1063 0.1488 0.103 Uiso 0.50 1 calc PR . .
C11 C 0.0000 0.5000 0.5000 0.0295(16) Uani 1 4 d S . .
C12 C 0.0646(4) 0.7627(6) 0.4177(5) 0.0595(13) Uani 1 1 d . . .
H12A H 0.0977 0.6803 0.3688 0.089 Uiso 1 1 calc R . .
H12B H 0.1161 0.8305 0.4820 0.089 Uiso 1 1 calc R . .
H12C H 0.0213 0.8388 0.3499 0.089 Uiso 1 1 calc R . .
C13 C 0.1854(4) 0.5000 0.5504(6) 0.070(2) Uani 1 2 d S . .
H13A H 0.1740 0.3951 0.5985 0.105 Uiso 0.50 1 calc PR . .
H13B H 0.2296 0.5768 0.6166 0.105 Uiso 0.50 1 calc PR . .
H13C H 0.2176 0.4714 0.4749 0.105 Uiso 0.50 1 calc PR . .
N1 N 0.5000 -0.1603(12) 0.0000 0.040(2) Uani 0.50 2 d SP . .
N2 N 0.4213(4) -0.0978(8) 0.0238(6) 0.0347(14) Uani 0.50 1 d P . .
N11 N 0.0000 0.6666(11) 0.5000 0.0350(19) Uani 0.50 2 d SP . .
N12 N 0.0829(4) 0.5896(8) 0.4892(6) 0.0352(14) Uani 0.50 1 d P . .
Cl1 Cl 0.18190(12) 0.0000 0.74894(15) 0.0586(7) Uani 1 2 d S . .

loop_
_atom_site_aniso_label
_atom_site_aniso_U_11
_atom_site_aniso_U_22
_atom_site_aniso_U_33
_atom_site_aniso_U_23
_atom_site_aniso_U_13
_atom_site_aniso_U_12
C1 0.032(4) 0.055(6) 0.024(3) 0.000 0.008(3) 0.000
C2 0.074(3) 0.043(3) 0.047(2) -0.005(2) 0.009(2) -0.013(2)
C3 0.043(3) 0.132(7) 0.037(3) 0.000 0.023(3) 0.000
C11 0.027(3) 0.040(5) 0.021(3) 0.000 0.005(3) 0.000
C12 0.086(3) 0.047(3) 0.046(2) 0.009(2) 0.017(2) -0.020(2)
C13 0.024(3) 0.149(8) 0.037(3) 0.000 0.008(2) 0.000
N1 0.043(5) 0.031(6) 0.044(5) 0.000 0.008(4) 0.000
N2 0.034(3) 0.042(4) 0.032(3) -0.004(3) 0.015(2) -0.005(3)
N11 0.036(4) 0.035(6) 0.038(4) 0.000 0.016(4) 0.000
N12 0.029(3) 0.044(3) 0.033(3) 0.004(3) 0.009(2) -0.008(3)
Cl1 0.0484(9) 0.0900(14) 0.0340(8) 0.000 0.0036(6) 0.000

loop_
_atom_type_symbol
_atom_type_description
_atom_type_scat_dispersion_real
_atom_type_scat_dispersion_imag
_atom_type_scat_source
C C 0.0033 0.0016 'International Tables Vol C Tables 4.2.6.8 and 6.1.1.4'
H H 0.0000 0.0000 'International Tables Vol C Tables 4.2.6.8 and 6.1.1.4'
N N 0.0061 0.0033 'International Tables Vol C Tables 4.2.6.8 and 6.1.1.4'
Cl Cl 0.1484 0.1585 'International Tables Vol C Tables 4.2.6.8 and 6.1.1.4'

loop_
_geom_angle_atom_site_label_1
_geom_angle_atom_site_label_2
_geom_angle_atom_site_label_3
_geom_angle
_geom_angle_site_symmetry_1
_geom_angle_site_symmetry_3
_geom_angle_publ_flag
N1 C1 N1 180.0 5_655 . ?
N1 C1 N2 123.6(3) . 5_655 ?
N1 C1 N2 56.4(3) . . ?
N2 C1 N2 180.0(6) 5_655 . ?
N2 C1 N2 112.9(5) . 2_655 ?
N2 C1 N2 67.1(5) . 6 ?
N1 C2 H2A 109.5 . . ?
N1 C2 H2B 109.5 . . ?
H2A C2 H2B 109.5 . . ?
N1 C2 H2C 109.5 . . ?
H2A C2 H2C 109.5 . . ?
H2B C2 H2C 109.5 . . ?
N2 C3 H3A 109.5 . . ?
N2 C3 H3B 109.5 . . ?
H3A C3 H3B 109.5 . . ?
N2 C3 H3C 109.5 . . ?
H3A C3 H3C 109.5 . . ?
H3B C3 H3C 109.5 . . ?
N11 C11 N11 180.000(1) . 5_566 ?
N11 C11 N12 121.1(3) . 5_566 ?
N11 C11 N12 58.9(3) . . ?
N12 C11 N12 117.7(6) 2_556 . ?
N12 C11 N12 180.0(7) 5_566 . ?
N12 C11 N12 62.3(6) . 6_565 ?
N11 C12 H12A 109.5 . . ?
N11 C12 H12B 109.5 . . ?
H12A C12 H12B 109.5 . . ?
N11 C12 H12C 109.5 . . ?
H12A C12 H12C 109.5 . . ?
H12B C12 H12C 109.5 . . ?
N12 C13 H13A 109.5 . . ?
N12 C13 H13B 109.5 . . ?
H13A C13 H13B 109.5 . . ?
N12 C13 H13C 109.5 . . ?
H13A C13 H13C 109.5 . . ?
H13B C13 H13C 109.5 . . ?
N2 N1 N2 134.0(10) 2_655 . ?
N2 N1 C1 67.0(5) . . ?
N2 N1 C2 151.6(4) 2_655 . ?
N2 N1 C2 60.6(3) . . ?
C1 N1 C2 119.8(3) . . ?
C2 N1 C2 120.3(7) . 2_655 ?
N1 N2 C1 56.6(5) . . ?
N1 N2 N2 113.0(5) . 6 ?
C1 N2 N2 56.4(3) . 6 ?
N1 N2 C3 154.3(5) . . ?
C1 N2 C3 111.9(4) . . ?
N2 N2 C3 60.7(2) 6 . ?
C11 N11 N12 62.5(4) . . ?
N12 N11 N12 125.1(9) 2_556 . ?
N12 N11 C12 152.7(3) . 2_556 ?
C11 N11 C12 119.3(4) . . ?
N12 N11 C12 64.1(3) . . ?
C12 N11 C12 121.3(7) 2_556 . ?
N11 N12 C11 58.6(4) . . ?
N11 N12 N12 117.5(4) . 6_565 ?
C11 N12 N12 58.9(3) . 6_565 ?
N11 N12 C13 153.1(5) . . ?
C11 N12 C13 115.2(4) . . ?
N12 N12 C13 63.1(2) 6_565 . ?

loop_
_geom_bond_atom_site_label_1
_geom_bond_atom_site_label_2
_geom_bond_distance
_geom_bond_site_symmetry_2
_geom_bond_publ_flag
C1 N1 1.254(10) . ?
C1 N2 1.384(6) . ?
C2 N1 1.578(6) . ?
C2 H2A 0.9800 . ?
C2 H2B 0.9800 . ?
C2 H2C 0.9800 . ?
C3 N2 1.564(7) . ?
C3 H3A 0.9800 . ?
C3 H3B 0.9800 . ?
C3 H3C 0.9800 . ?
C11 N11 1.303(9) . ?
C11 N12 1.355(6) . ?
C12 N11 1.534(6) . ?
C12 H12A 0.9800 . ?
C12 H12B 0.9800 . ?
C12 H12C 0.9800 . ?
C13 N12 1.548(8) . ?
C13 H13A 0.9800 . ?
C13 H13B 0.9800 . ?
C13 H13C 0.9800 . ?
N1 N2 1.252(7) . ?
N1 C2 1.578(6) 2_655 ?
N2 N2 1.530(13) 6 ?
N11 N12 1.307(7) . ?
N11 C12 1.534(6) 2_556 ?
N12 N12 1.401(13) 6_565 ?

loop_
_geom_torsion_atom_site_label_1
_geom_torsion_atom_site_label_2
_geom_torsion_atom_site_label_3
_geom_torsion_atom_site_label_4
_geom_torsion
_geom_torsion_site_symmetry_1
_geom_torsion_site_symmetry_2
_geom_torsion_site_symmetry_3
_geom_torsion_site_symmetry_4
_geom_torsion_publ_flag
N2 C1 N1 N2 0.0 5_655 . . 2_655 ?
N2 C1 N1 N2 180.0 . . . 2_655 ?
N2 C1 N1 N2 180.0 6 . . 2_655 ?
N2 C1 N1 N2 180.0 5_655 . . . ?
N2 C1 N1 N2 180.0 2_655 . . . ?
N2 C1 N1 N2 0.0 6 . . . ?
N2 C1 N1 C2 -149.1(3) 5_655 . . . ?
N2 C1 N1 C2 30.9(3) . . . . ?
N2 C1 N1 C2 -149.1(3) 2_655 . . . ?
N2 C1 N1 C2 30.9(3) 6 . . . ?
N2 C1 N1 C2 30.9(3) 5_655 . . 2_655 ?
N2 C1 N1 C2 -149.1(3) . . . 2_655 ?
N2 C1 N1 C2 30.9(3) 2_655 . . 2_655 ?
N2 C1 N1 C2 -149.1(3) 6 . . 2_655 ?
N2 N1 N2 C1 0.0 2_655 . . . ?
C2 N1 N2 C1 -149.3(3) . . . . ?
C2 N1 N2 C1 110.6(14) 2_655 . . . ?
N2 N1 N2 N2 0.0 2_655 . . 6 ?
C1 N1 N2 N2 0.0 . . . 6 ?
C2 N1 N2 N2 -149.3(3) . . . 6 ?
C2 N1 N2 N2 110.6(14) 2_655 . . 6 ?
N2 N1 N2 C3 -69.9(13) 2_655 . . . ?
C1 N1 N2 C3 -69.9(13) . . . . ?
C2 N1 N2 C3 140.8(14) . . . . ?
C2 N1 N2 C3 41(3) 2_655 . . . ?
N1 C1 N2 N1 180.0 5_655 . . . ?
N2 C1 N2 N1 0.0 2_655 . . . ?
N2 C1 N2 N1 180.0 6 . . . ?
N1 C1 N2 N2 0.0 5_655 . . 6 ?
N1 C1 N2 N2 180.0 . . . 6 ?
N2 C1 N2 N2 180.0 2_655 . . 6 ?
N1 C1 N2 C3 -26.0(5) 5_655 . . . ?
N1 C1 N2 C3 154.0(5) . . . . ?
N2 C1 N2 C3 154.0(5) 2_655 . . . ?
N2 C1 N2 C3 -26.0(5) 6 . . . ?
N12 C11 N11 N12 0.0 5_566 . . 2_556 ?
N12 C11 N11 N12 180.0 . . . 2_556 ?
N12 C11 N11 N12 180.0 6_565 . . 2_556 ?
N12 C11 N11 N12 180.0 2_556 . . . ?
N12 C11 N11 N12 180.0 5_566 . . . ?
N12 C11 N11 N12 0.0 6_565 . . . ?
N12 C11 N11 C12 31.1(4) 2_556 . . 2_556 ?
N12 C11 N11 C12 31.1(4) 5_566 . . 2_556 ?
N12 C11 N11 C12 -148.9(4) . . . 2_556 ?
N12 C11 N11 C12 -148.9(4) 6_565 . . 2_556 ?
N12 C11 N11 C12 -148.9(4) 2_556 . . . ?
N12 C11 N11 C12 -148.9(4) 5_566 . . . ?
N12 C11 N11 C12 31.1(4) . . . . ?
N12 C11 N11 C12 31.1(4) 6_565 . . . ?
N12 N11 N12 C11 0.0 2_556 . . . ?
C12 N11 N12 C11 101.4(14) 2_556 . . . ?
C12 N11 N12 C11 -150.0(3) . . . . ?
C11 N11 N12 N12 0.0 . . . 6_565 ?
N12 N11 N12 N12 0.0 2_556 . . 6_565 ?
C12 N11 N12 N12 101.4(14) 2_556 . . 6_565 ?
C12 N11 N12 N12 -150.0(3) . . . 6_565 ?
C11 N11 N12 C13 -84.1(12) . . . . ?
N12 N11 N12 C13 -84.1(12) 2_556 . . . ?
C12 N11 N12 C13 17(3) 2_556 . . . ?
C12 N11 N12 C13 125.9(13) . . . . ?
N11 C11 N12 N11 180.0 5_566 . . . ?
N12 C11 N12 N11 180.0 6_565 . . . ?
N11 C11 N12 N12 180.0 . . . 6_565 ?
N11 C11 N12 N12 0.0 5_566 . . 6_565 ?
N11 C11 N12 C13 150.2(6) . . . . ?
N11 C11 N12 C13 -29.8(6) 5_566 . . . ?
N12 C11 N12 C13 -29.8(6) 6_565 . . . ?
